data_7211387
loop_
_publ_author_name
'Bia\/lo\'nska, Agata'
'Drabent, Krzysztof'
'Filipowicz, Barbara'
'Siczek, Mi\/losz'

_publ_section_title
;
 Reversible guest vapour sorption in breathing crystals of a discrete
 ionic binuclear Cu(i) complex
;
_journal_issue 46
_journal_name_full CrystEngComm
_journal_page_first 9859
_journal_paper_doi 10.1039/c3ce41461b
_journal_volume 15
_journal_year 2013
_chemical_formula_moiety 'C36 H28 Cl4 Cu2 N16, 2(Cl O4), 2(C8 H10)'
_chemical_formula_sum 'C52 H48 Cl6 Cu2 N16 O8'
_chemical_formula_weight 1364.84
_chemical_name_systematic
;
bis(\m~2~-4-(E)-(4-chlorobenzylidene)amino-4H-1,2,4-triazole)-bis((E)-4-(chlor
obenzylidene)amino-4H-1,2,4-triazole)-di-copper(i) diperchlorate xylene 
disolvate
;
_space_group_crystal_system monoclinic
_space_group_IT_number 14
_space_group_name_Hall '-P 2ybc'
_space_group_name_H-M_alt 'P 1 21/c 1'
_symmetry_space_group_name_Hall '-P 2ybc'
_symmetry_space_group_name_H-M 'P 1 21/c 1'
_atom_sites_solution_hydrogens geom
_audit_creation_method SHELXL-2013
_cell_angle_alpha 90
_cell_angle_beta 95.07(3)
_cell_angle_gamma 90
_cell_formula_units_Z 2
_cell_length_a 6.993(2)
_cell_length_b 18.663(3)
_cell_length_c 22.010(4)
_cell_measurement_reflns_used 5133
_cell_measurement_temperature 100(2)
_cell_measurement_theta_max 36.8569
_cell_measurement_theta_min 2.7792
_cell_volume 2861.3(11)
_computing_cell_refinement
;
CrysAlisPro, Agilent Technologies,
Version 1.171.36.21t (release 14-08-2012 CrysAlis171 .NET)
(compiled Aug 14 2012,18:12:40)
;
_computing_data_collection
;
CrysAlisPro, Agilent Technologies,
Version 1.171.36.21t (release 14-08-2012 CrysAlis171 .NET)
(compiled Aug 14 2012,18:12:40)
;
_computing_data_reduction
;
CrysAlisPro, Agilent Technologies,
Version 1.171.36.21t (release 14-08-2012 CrysAlis171 .NET)
(compiled Aug 14 2012,18:12:40)
;
_computing_structure_refinement 'SHELXL-2013 (Sheldrick, 2013)'
_computing_structure_solution
;
SHELXL-97 (Sheldrick, G. M. (2008). <i>Acta Cryst.</i> <b>A64</b>, 112-122.)
;
_diffrn_ambient_temperature 100(2)
_diffrn_measured_fraction_theta_full 0.999
_diffrn_measured_fraction_theta_max 0.936
_diffrn_measurement_device_type 'Xcalibur, Sapphire2, large Be window'
_diffrn_radiation_monochromator graphite
_diffrn_radiation_source 'Enhance (Mo) X-ray Source'
_diffrn_radiation_type MoK\a
_diffrn_radiation_wavelength 0.71073
_diffrn_reflns_av_R_equivalents 0.1569
_diffrn_reflns_av_unetI/netI 0.1944
_diffrn_reflns_Laue_measured_fraction_full 0.999
_diffrn_reflns_Laue_measured_fraction_max 0.936
_diffrn_reflns_limit_h_max 11
_diffrn_reflns_limit_h_min -11
_diffrn_reflns_limit_k_max 31
_diffrn_reflns_limit_k_min -29
_diffrn_reflns_limit_l_max 32
_diffrn_reflns_limit_l_min -36
_diffrn_reflns_number 50499
_diffrn_reflns_point_group_measured_fraction_full 0.999
_diffrn_reflns_point_group_measured_fraction_max 0.936
_diffrn_reflns_theta_full 25.242
_diffrn_reflns_theta_max 36.962
_diffrn_reflns_theta_min 2.867
_exptl_absorpt_coefficient_mu 1.092
_exptl_crystal_colour colorless
_exptl_crystal_density_diffrn 1.584
_exptl_crystal_description needle
_exptl_crystal_F_000 1392
_refine_ls_extinction_method none
_refine_ls_goodness_of_fit_ref 1.017
_refine_ls_hydrogen_treatment constr
_refine_ls_matrix_type full
_refine_ls_number_parameters 528
_refine_ls_number_reflns 13575
_refine_ls_number_restraints 688
_refine_ls_restrained_S_all 1.010
_refine_ls_R_factor_all 0.2566
_refine_ls_R_factor_gt 0.1132
_refine_ls_shift/su_max 0.001
_refine_ls_shift/su_mean 0.000
_refine_ls_structure_factor_coef Fsqd
_refine_ls_weighting_details
;
 w=1/[\s^2^(Fo^2^)+(0.0593P)^2^+4.7914P]
 where P=(Fo^2^+2Fc^2^)/3
;
_refine_ls_weighting_scheme calc
_refine_ls_wR_factor_gt 0.1762
_refine_ls_wR_factor_ref 0.2269
_reflns_Friedel_coverage 0.000
_reflns_number_gt 5558
_reflns_number_total 13575
_reflns_threshold_expression 'I > 2\s(I)'
_cod_data_source_file c3ce41461b.txt
_cod_data_source_block 1-C8H10
_cod_database_code 7211387
_shelx_space_group_comment
;
The symmetry employed for this shelxl refinement is uniquely defined
by the following loop, which should always be used as a source of
symmetry information in preference to the above space-group names.
They are only intended as comments.
;

loop_
_space_group_symop_operation_xyz
'x, y, z'
'-x, y+1/2, -z+1/2'
'-x, -y, -z'
'x, -y-1/2, z-1/2'

loop_
_atom_site_label
_atom_site_type_symbol
_atom_site_fract_x
_atom_site_fract_y
_atom_site_fract_z
_atom_site_U_iso_or_equiv
_atom_site_adp_type
_atom_site_occupancy
_atom_site_site_symmetry_order
_atom_site_calc_flag
_atom_site_refinement_flags_posn
_atom_site_refinement_flags_adp
_atom_site_refinement_flags_occupancy
_atom_site_disorder_assembly
_atom_site_disorder_group
Cu1 Cu 0.45931(8) -0.06906(3) 0.05192(2) 0.02446(14) Uani 1 1 d . . . . .
Cl5 Cl 0.09754(19) 0.38631(7) 0.39442(6) 0.0421(3) Uani 1 1 d . . . . .
Cl15 Cl 0.07853(16) -0.43095(7) 0.46328(5) 0.0314(2) Uani 1 1 d . . . . .
N1 N 0.4162(5) 0.03037(19) 0.07198(15) 0.0236(7) Uani 1 1 d . . . . .
N2 N 0.4331(5) 0.08488(18) 0.02947(16) 0.0242(7) Uani 1 1 d . . . . .
N3 N 0.3508(5) 0.13165(19) 0.11404(15) 0.0238(7) Uani 1 1 d . . . . .
N4 N 0.3041(5) 0.1881(2) 0.15273(16) 0.0267(8) Uani 1 1 d . . . . .
N11 N 0.4033(5) -0.1606(2) 0.08829(16) 0.0268(8) Uani 1 1 d . . . . .
N12 N 0.3894(6) -0.2225(2) 0.05378(17) 0.0331(9) Uani 1 1 d . . . . .
N13 N 0.3250(5) -0.2468(2) 0.14730(16) 0.0268(8) Uani 1 1 d . . . . .
N14 N 0.2798(6) -0.2919(2) 0.19486(17) 0.0305(9) Uani 1 1 d . . . . .
C1 C 0.2838(6) 0.1709(3) 0.2076(2) 0.0288(10) Uani 1 1 d . . . . .
H1A H 0.2984 0.1223 0.2199 0.035 Uiso 1 1 calc R U . . .
C2 C 0.2378(6) 0.2254(3) 0.2524(2) 0.0302(10) Uani 1 1 d . . . . .
C3 C 0.2139(7) 0.2975(3) 0.2370(2) 0.0348(11) Uani 1 1 d . . . . .
H3A H 0.2292 0.3126 0.1965 0.042 Uiso 1 1 calc R U . . .
C4 C 0.1678(8) 0.3473(3) 0.2801(2) 0.0371(11) Uani 1 1 d . . . . .
H4A H 0.1498 0.3963 0.2694 0.044 Uiso 1 1 calc R U . . .
C5 C 0.1486(7) 0.3241(3) 0.3391(2) 0.0354(11) Uani 1 1 d . . . . .
C6 C 0.1716(7) 0.2528(3) 0.3554(2) 0.0341(11) Uani 1 1 d . . . . .
H6A H 0.1568 0.2379 0.3960 0.041 Uiso 1 1 calc R U . . .
C7 C 0.2166(7) 0.2032(3) 0.3117(2) 0.0321(10) Uani 1 1 d . . . . .
H7A H 0.2328 0.1541 0.3224 0.039 Uiso 1 1 calc R U . . .
C8 C 0.3650(6) 0.0599(2) 0.12244(19) 0.0256(9) Uani 1 1 d . . . . .
H8A H 0.3418 0.0350 0.1587 0.031 Uiso 1 1 calc R U . . .
C9 C 0.3930(6) 0.1448(2) 0.05607(19) 0.0260(9) Uani 1 1 d . . . . .
H9A H 0.3933 0.1908 0.0376 0.031 Uiso 1 1 calc R U . . .
C11 C 0.2673(6) -0.2617(2) 0.2463(2) 0.0276(9) Uani 1 1 d . . . . .
H11A H 0.2878 -0.2116 0.2505 0.033 Uiso 1 1 calc R U . . .
C12 C 0.2210(6) -0.3046(2) 0.2988(2) 0.0276(9) Uani 1 1 d . . . . .
C13 C 0.1872(7) -0.3781(3) 0.2944(2) 0.0316(10) Uani 1 1 d . . . . .
H13A H 0.1942 -0.4018 0.2564 0.038 Uiso 1 1 calc R U . . .
C14 C 0.1434(7) -0.4168(2) 0.3450(2) 0.0301(10) Uani 1 1 d . . . . .
H14A H 0.1205 -0.4669 0.3420 0.036 Uiso 1 1 calc R U . . .
C15 C 0.1334(6) -0.3819(2) 0.39969(19) 0.0252(9) Uani 1 1 d . . . . .
C16 C 0.1659(7) -0.3090(3) 0.4057(2) 0.0310(10) Uani 1 1 d . . . . .
H16A H 0.1589 -0.2858 0.4438 0.037 Uiso 1 1 calc R U . . .
C17 C 0.2091(7) -0.2705(3) 0.3546(2) 0.0315(10) Uani 1 1 d . . . . .
H17A H 0.2307 -0.2203 0.3579 0.038 Uiso 1 1 calc R U . . .
C18 C 0.3659(6) -0.1760(2) 0.1440(2) 0.0271(9) Uani 1 1 d . . . . .
H18A H 0.3671 -0.1429 0.1768 0.033 Uiso 1 1 calc R U . . .
C19 C 0.3418(7) -0.2731(3) 0.0902(2) 0.0345(11) Uani 1 1 d . . . . .
H19A H 0.3216 -0.3218 0.0787 0.041 Uiso 1 1 calc R U . . .
Cl1 Cl 0.3384(5) -0.03208(11) 0.28019(8) 0.0435(8) Uani 0.794(9) 1 d D U P . .
O1 O 0.2936(11) -0.0984(3) 0.3083(3) 0.074(2) Uani 0.595(3) 1 d D U P A .
O2 O 0.1735(8) -0.0092(4) 0.2405(3) 0.0619(17) Uani 0.595(3) 1 d D U P A .
O3 O 0.3795(10) 0.0216(3) 0.3260(3) 0.0594(18) Uani 0.595(3) 1 d D U P A .
O4 O 0.4979(8) -0.0407(4) 0.2445(3) 0.0678(19) Uani 0.595(3) 1 d D U P A .
O21 O 0.386(3) -0.0956(9) 0.3172(8) 0.066(3) Uani 0.212(3) 1 d D U P A .
O22 O 0.198(2) -0.0507(10) 0.2300(7) 0.054(3) Uani 0.212(3) 1 d D U P A .
O23 O 0.261(3) 0.0231(8) 0.3178(8) 0.066(3) Uani 0.212(3) 1 d D U P A .
O24 O 0.512(2) -0.0055(9) 0.2557(7) 0.061(3) Uani 0.212(3) 1 d D U P A .
Cl11 Cl 0.2622(15) -0.0409(5) 0.2821(4) 0.0600(18) Uani 0.206(9) 1 d D U P A 3
O31 O 0.400(3) -0.0970(11) 0.3005(10) 0.067(3) Uani 0.193(3) 1 d D U P A 3
O32 O 0.213(3) -0.0448(11) 0.2166(8) 0.051(3) Uani 0.193(3) 1 d D U P A 3
O33 O 0.347(3) 0.0286(10) 0.2976(9) 0.058(3) Uani 0.193(3) 1 d D U P A 3
O34 O 0.090(3) -0.0505(10) 0.3137(8) 0.075(3) Uani 0.193(3) 1 d D U P A 3
C21 C 0.131(2) 0.5504(7) 0.0784(6) 0.083(2) Uani 0.715(7) 1 d D U P B 1
C22 C -0.0286(18) 0.5862(6) 0.0523(5) 0.075(2) Uani 0.715(7) 1 d . U P B 1
H22A H -0.1386 0.5889 0.0746 0.090 Uiso 0.715(7) 1 calc R U P B 1
C23 C -0.0378(18) 0.6185(6) -0.0047(6) 0.085(2) Uani 0.715(7) 1 d D U P B 1
C24 C 0.130(2) 0.6111(7) -0.0365(6) 0.085(2) Uani 0.715(7) 1 d . U P B 1
H24A H 0.1286 0.6317 -0.0760 0.102 Uiso 0.715(7) 1 calc R U P B 1
C25 C 0.2845(19) 0.5779(6) -0.0145(6) 0.084(2) Uani 0.715(7) 1 d . U P B 1
H25A H 0.3922 0.5759 -0.0379 0.100 Uiso 0.715(7) 1 calc R U P B 1
C26 C 0.2945(19) 0.5469(6) 0.0398(6) 0.083(2) Uani 0.715(7) 1 d . U P B 1
H26 H 0.4080 0.5220 0.0543 0.100 Uiso 0.715(7) 1 calc R U P B 1
C27 C 0.128(2) 0.5156(6) 0.1360(5) 0.092(3) Uani 0.715(7) 1 d D U P B 1
H27A H 0.0057 0.5249 0.1529 0.137 Uiso 0.715(7) 1 calc R U P B 1
H27B H 0.2336 0.5341 0.1640 0.137 Uiso 0.715(7) 1 calc R U P B 1
H27C H 0.1445 0.4639 0.1307 0.137 Uiso 0.715(7) 1 calc R U P B 1
C28 C -0.2091(19) 0.6556(7) -0.0260(7) 0.098(3) Uani 0.715(7) 1 d D U P B 1
H28A H -0.1951 0.6753 -0.0666 0.147 Uiso 0.715(7) 1 calc R U P B 1
H28B H -0.2319 0.6948 0.0022 0.147 Uiso 0.715(7) 1 calc R U P B 1
H28C H -0.3179 0.6224 -0.0281 0.147 Uiso 0.715(7) 1 calc R U P B 1
C31 C 0.106(3) 0.5611(13) 0.0626(9) 0.085(3) Uani 0.285(7) 1 d DG U P B 2
C32 C -0.078(3) 0.5807(13) 0.0760(8) 0.084(3) Uani 0.285(7) 1 d G U P B 2
H32A H -0.1195 0.5698 0.1149 0.101 Uiso 0.285(7) 1 calc R U P B 2
C33 C -0.199(2) 0.6162(11) 0.0327(10) 0.086(3) Uani 0.285(7) 1 d G U P B 2
H33A H -0.3247 0.6296 0.0419 0.103 Uiso 0.285(7) 1 calc R U P B 2
C34 C -0.138(3) 0.6322(13) -0.0241(9) 0.090(3) Uani 0.285(7) 1 d DG U P B 2
C35 C 0.045(3) 0.6127(13) -0.0376(8) 0.086(3) Uani 0.285(7) 1 d G U P B 2
H35A H 0.0873 0.6236 -0.0764 0.103 Uiso 0.285(7) 1 calc R U P B 2
C36 C 0.167(2) 0.5771(12) 0.0057(10) 0.083(2) Uani 0.285(7) 1 d G U P B 2
H36A H 0.2925 0.5637 -0.0035 0.100 Uiso 0.285(7) 1 calc R U P B 2
C37 C 0.273(3) 0.5315(16) 0.0947(14) 0.089(3) Uani 0.285(7) 1 d D U P B 2
H37A H 0.2451 0.5181 0.1360 0.134 Uiso 0.285(7) 1 calc R U P B 2
H37B H 0.3769 0.5670 0.0969 0.134 Uiso 0.285(7) 1 calc R U P B 2
H37C H 0.3136 0.4888 0.0731 0.134 Uiso 0.285(7) 1 calc R U P B 2
C38 C -0.306(4) 0.6569(18) -0.0591(15) 0.101(4) Uani 0.285(7) 1 d D U P B 2
H38A H -0.2745 0.6696 -0.1002 0.152 Uiso 0.285(7) 1 calc R U P B 2
H38B H -0.3567 0.6992 -0.0394 0.152 Uiso 0.285(7) 1 calc R U P B 2
H38C H -0.4036 0.6190 -0.0617 0.152 Uiso 0.285(7) 1 calc R U P B 2

loop_
_atom_site_aniso_label
_atom_site_aniso_U_11
_atom_site_aniso_U_22
_atom_site_aniso_U_33
_atom_site_aniso_U_23
_atom_site_aniso_U_13
_atom_site_aniso_U_12
Cu1 0.0289(3) 0.0254(3) 0.0199(2) 0.0006(2) 0.00719(19) -0.0008(2)
Cl5 0.0417(7) 0.0480(8) 0.0378(7) -0.0210(6) 0.0106(5) 0.0016(6)
Cl15 0.0298(6) 0.0402(6) 0.0250(5) 0.0098(5) 0.0075(4) -0.0021(5)
N1 0.0262(19) 0.0262(19) 0.0189(17) 0.0021(14) 0.0046(14) -0.0027(15)
N2 0.0259(19) 0.0240(19) 0.0233(17) 0.0017(14) 0.0063(14) -0.0040(14)
N3 0.0242(18) 0.0265(19) 0.0214(17) -0.0028(14) 0.0069(13) -0.0012(14)
N4 0.028(2) 0.028(2) 0.0251(19) -0.0060(15) 0.0055(14) -0.0022(15)
N11 0.027(2) 0.029(2) 0.0256(19) 0.0023(15) 0.0080(15) 0.0012(15)
N12 0.044(2) 0.033(2) 0.0229(19) 0.0015(16) 0.0052(16) -0.0079(18)
N13 0.0275(19) 0.031(2) 0.0223(18) 0.0044(15) 0.0051(14) -0.0035(15)
N14 0.037(2) 0.029(2) 0.0263(19) 0.0090(16) 0.0098(16) -0.0030(17)
C1 0.024(2) 0.031(2) 0.032(2) -0.0052(19) 0.0063(18) -0.0009(18)
C2 0.027(2) 0.041(3) 0.024(2) -0.0094(19) 0.0079(17) -0.003(2)
C3 0.038(3) 0.039(3) 0.028(2) -0.005(2) 0.004(2) -0.007(2)
C4 0.046(3) 0.034(3) 0.032(3) -0.008(2) 0.006(2) -0.001(2)
C5 0.033(3) 0.040(3) 0.034(3) -0.020(2) 0.009(2) -0.004(2)
C6 0.031(3) 0.042(3) 0.030(2) -0.007(2) 0.0055(19) -0.003(2)
C7 0.031(2) 0.040(3) 0.026(2) -0.008(2) 0.0079(18) 0.002(2)
C8 0.029(2) 0.027(2) 0.021(2) -0.0008(17) 0.0027(16) -0.0027(18)
C9 0.023(2) 0.029(2) 0.026(2) -0.0011(18) 0.0027(16) -0.0013(17)
C11 0.025(2) 0.029(2) 0.030(2) 0.0078(18) 0.0062(18) -0.0015(18)
C12 0.023(2) 0.029(2) 0.032(2) 0.0055(18) 0.0074(17) 0.0023(17)
C13 0.038(3) 0.032(2) 0.027(2) 0.0019(19) 0.0107(19) 0.003(2)
C14 0.033(2) 0.028(2) 0.031(2) 0.0084(18) 0.0134(18) 0.0033(18)
C15 0.015(2) 0.038(3) 0.023(2) 0.0081(18) 0.0037(15) -0.0010(17)
C16 0.030(2) 0.035(3) 0.028(2) -0.0007(19) 0.0034(18) -0.0020(19)
C17 0.031(2) 0.036(3) 0.028(2) 0.0055(19) 0.0067(18) 0.002(2)
C18 0.031(2) 0.025(2) 0.027(2) -0.0010(17) 0.0094(18) -0.0004(18)
C19 0.049(3) 0.033(3) 0.022(2) -0.0002(19) 0.004(2) -0.010(2)
Cl1 0.073(2) 0.0302(10) 0.0278(8) -0.0002(7) 0.0070(9) 0.0023(10)
O1 0.093(5) 0.056(3) 0.073(4) 0.015(3) 0.005(4) -0.008(4)
O2 0.066(3) 0.062(3) 0.057(3) 0.011(3) 0.001(3) -0.008(3)
O3 0.062(4) 0.055(3) 0.061(4) -0.019(3) 0.001(3) 0.006(3)
O4 0.075(4) 0.071(4) 0.059(4) -0.013(3) 0.016(3) 0.021(3)
O21 0.075(6) 0.055(5) 0.068(5) 0.008(5) 0.006(5) -0.007(5)
O22 0.062(5) 0.052(5) 0.048(5) 0.002(5) 0.008(5) 0.001(5)
O23 0.074(5) 0.064(4) 0.061(4) -0.004(4) 0.008(4) 0.000(4)
O24 0.067(5) 0.056(5) 0.062(5) 0.000(5) 0.007(5) 0.001(5)
Cl11 0.073(3) 0.053(3) 0.055(3) 0.007(3) 0.011(3) -0.002(3)
O31 0.074(5) 0.059(5) 0.068(5) 0.002(4) 0.008(5) 0.000(5)
O32 0.059(5) 0.049(5) 0.046(5) 0.006(5) 0.013(5) -0.001(5)
O33 0.062(5) 0.055(4) 0.057(5) -0.004(4) 0.006(4) -0.001(4)
O34 0.083(5) 0.073(5) 0.069(5) 0.003(4) 0.010(5) -0.007(5)
C21 0.096(4) 0.067(4) 0.085(4) -0.015(3) 0.008(4) -0.020(3)
C22 0.087(4) 0.061(3) 0.081(4) -0.019(3) 0.021(3) -0.018(3)
C23 0.094(4) 0.070(3) 0.093(4) -0.020(3) 0.012(3) -0.011(3)
C24 0.096(4) 0.069(4) 0.090(4) -0.018(4) 0.012(4) -0.015(4)
C25 0.090(5) 0.071(4) 0.093(4) -0.025(4) 0.027(4) -0.016(4)
C26 0.094(4) 0.063(4) 0.092(4) -0.017(4) 0.008(4) -0.010(4)
C27 0.105(5) 0.080(5) 0.089(5) -0.019(4) 0.008(4) -0.016(4)
C28 0.104(5) 0.082(4) 0.105(4) -0.016(4) -0.006(4) 0.001(4)
C31 0.097(4) 0.071(4) 0.088(4) -0.017(4) 0.010(4) -0.017(4)
C32 0.096(5) 0.070(5) 0.088(5) -0.018(4) 0.013(4) -0.014(4)
C33 0.095(5) 0.072(5) 0.090(5) -0.020(4) 0.011(4) -0.010(4)
C34 0.097(5) 0.077(4) 0.095(4) -0.018(4) 0.007(4) -0.006(4)
C35 0.094(5) 0.073(4) 0.093(4) -0.019(4) 0.014(4) -0.011(4)
C36 0.093(4) 0.070(4) 0.089(4) -0.018(4) 0.014(4) -0.015(4)
C37 0.098(5) 0.076(5) 0.093(5) -0.017(5) 0.008(5) -0.014(5)
C38 0.107(7) 0.091(7) 0.104(7) -0.010(6) 0.000(6) -0.001(6)

loop_
_atom_type_symbol
_atom_type_description
_atom_type_scat_dispersion_real
_atom_type_scat_dispersion_imag
_atom_type_scat_source
C C 0.0033 0.0016 'International Tables Vol C Tables 4.2.6.8 and 6.1.1.4'
H H 0.0000 0.0000 'International Tables Vol C Tables 4.2.6.8 and 6.1.1.4'
N N 0.0061 0.0033 'International Tables Vol C Tables 4.2.6.8 and 6.1.1.4'
O O 0.0106 0.0060 'International Tables Vol C Tables 4.2.6.8 and 6.1.1.4'
Cl Cl 0.1484 0.1585 'International Tables Vol C Tables 4.2.6.8 and 6.1.1.4'
Cu Cu 0.3201 1.2651 'International Tables Vol C Tables 4.2.6.8 and 6.1.1.4'

loop_
_geom_angle_atom_site_label_1
_geom_angle_atom_site_label_2
_geom_angle_atom_site_label_3
_geom_angle
_geom_angle_site_symmetry_3
N1 Cu1 N11 135.06(15) .
N1 Cu1 N2 114.75(14) 3_655
N11 Cu1 N2 109.93(15) 3_655
C8 N1 N2 107.8(3) .
C8 N1 Cu1 130.7(3) .
N2 N1 Cu1 121.5(3) .
C9 N2 N1 106.9(3) .
C9 N2 Cu1 129.3(3) 3_655
N1 N2 Cu1 123.2(3) 3_655
C8 N3 C9 106.7(3) .
C8 N3 N4 132.3(3) .
C9 N3 N4 120.9(4) .
C1 N4 N3 115.9(4) .
C18 N11 N12 108.7(4) .
C18 N11 Cu1 130.1(3) .
N12 N11 Cu1 121.1(3) .
C19 N12 N11 106.1(4) .
C18 N13 C19 105.4(4) .
C18 N13 N14 133.6(4) .
C19 N13 N14 121.0(4) .
C11 N14 N13 115.8(4) .
N4 C1 C2 120.8(4) .
N4 C1 H1A 119.6 .
C2 C1 H1A 119.6 .
C7 C2 C3 119.8(4) .
C7 C2 C1 118.0(4) .
C3 C2 C1 122.2(4) .
C4 C3 C2 120.7(5) .
C4 C3 H3A 119.6 .
C2 C3 H3A 119.6 .
C5 C4 C3 118.7(5) .
C5 C4 H4A 120.7 .
C3 C4 H4A 120.7 .
C6 C5 C4 121.6(4) .
C6 C5 Cl5 119.0(4) .
C4 C5 Cl5 119.4(4) .
C5 C6 C7 119.2(5) .
C5 C6 H6A 120.4 .
C7 C6 H6A 120.4 .
C2 C7 C6 120.0(5) .
C2 C7 H7A 120.0 .
C6 C7 H7A 120.0 .
N1 C8 N3 108.7(4) .
N1 C8 H8A 125.6 .
N3 C8 H8A 125.6 .
N2 C9 N3 109.9(4) .
N2 C9 H9A 125.0 .
N3 C9 H9A 125.0 .
N14 C11 C12 119.7(4) .
N14 C11 H11A 120.1 .
C12 C11 H11A 120.1 .
C17 C12 C13 119.3(4) .
C17 C12 C11 118.7(4) .
C13 C12 C11 122.0(4) .
C14 C13 C12 120.4(4) .
C14 C13 H13A 119.8 .
C12 C13 H13A 119.8 .
C15 C14 C13 119.3(4) .
C15 C14 H14A 120.4 .
C13 C14 H14A 120.4 .
C14 C15 C16 121.9(4) .
C14 C15 Cl15 119.1(4) .
C16 C15 Cl15 119.1(3) .
C15 C16 C17 118.5(4) .
C15 C16 H16A 120.7 .
C17 C16 H16A 120.7 .
C16 C17 C12 120.7(5) .
C16 C17 H17A 119.6 .
C12 C17 H17A 119.6 .
N11 C18 N13 109.0(4) .
N11 C18 H18A 125.5 .
N13 C18 H18A 125.5 .
N12 C19 N13 110.7(4) .
N12 C19 H19A 124.7 .
N13 C19 H19A 124.7 .
Cl11 Cl1 O33 105.9(16) .
Cl11 Cl1 O31 89.4(14) .
O33 Cl1 O31 137.7(11) .
Cl11 Cl1 O4 142.9(11) .
O33 Cl1 O4 105.3(10) .
O31 Cl1 O4 80.7(9) .
Cl11 Cl1 O1 58.0(11) .
O33 Cl1 O1 133.4(10) .
O31 Cl1 O1 32.4(8) .
O4 Cl1 O1 110.6(3) .
Cl11 Cl1 O3 106.5(11) .
O33 Cl1 O3 27.2(10) .
O31 Cl1 O3 111.0(10) .
O4 Cl1 O3 110.4(3) .
O1 Cl1 O3 109.8(3) .
Cl11 Cl1 O2 54.8(11) .
O33 Cl1 O2 85.9(10) .
O31 Cl1 O2 132.7(10) .
O4 Cl1 O2 108.7(3) .
O1 Cl1 O2 108.8(3) .
O3 Cl1 O2 108.5(3) .
Cl11 Cl1 O23 76.4(13) .
O33 Cl1 O23 32.5(11) .
O31 Cl1 O23 124.9(13) .
O4 Cl1 O23 137.7(7) .
O1 Cl1 O23 105.1(8) .
O3 Cl1 O23 33.4(7) .
O2 Cl1 O23 79.6(7) .
Cl11 Cl1 O22 53.5(13) .
O33 Cl1 O22 118.7(15) .
O31 Cl1 O22 102.2(15) .
O4 Cl1 O22 93.6(7) .
O1 Cl1 O22 87.9(8) .
O3 Cl1 O22 141.4(7) .
O2 Cl1 O22 33.2(7) .
O23 Cl1 O22 110.0(3) .
Cl11 Cl1 O21 83.7(14) .
O33 Cl1 O21 126.0(14) .
O31 Cl1 O21 15.4(13) .
O4 Cl1 O21 93.8(7) .
O1 Cl1 O21 26.3(7) .
O3 Cl1 O21 98.9(8) .
O2 Cl1 O21 134.8(7) .
O23 Cl1 O21 109.5(3) .
O22 Cl1 O21 109.5(3) .
Cl11 Cl1 O24 162.2(13) .
O33 Cl1 O24 77.1(11) .
O31 Cl1 O24 100.1(11) .
O4 Cl1 O24 28.3(6) .
O1 Cl1 O24 132.5(7) .
O3 Cl1 O24 84.3(7) .
O2 Cl1 O24 108.8(7) .
O23 Cl1 O24 109.4(3) .
O22 Cl1 O24 109.3(3) .
O21 Cl1 O24 109.1(3) .
Cl11 Cl1 O32 64.8(12) .
O33 Cl1 O32 115.4(9) .
O31 Cl1 O32 106.8(8) .
O4 Cl1 O32 84.0(7) .
O1 Cl1 O32 97.2(8) .
O3 Cl1 O32 141.2(8) .
O2 Cl1 O32 34.1(8) .
O23 Cl1 O32 113.7(13) .
O22 Cl1 O32 11.5(10) .
O21 Cl1 O32 116.5(13) .
O24 Cl1 O32 97.9(10) .
O21 O1 O31 30(3) .
O21 O1 Cl11 101.5(15) .
O31 O1 Cl11 90.1(15) .
O21 O1 Cl1 79.3(14) .
O31 O1 Cl1 68.0(14) .
Cl11 O1 Cl1 22.9(5) .
O21 O1 O34 138(2) .
O31 O1 O34 145.4(17) .
Cl11 O1 O34 57.0(7) .
Cl1 O1 O34 78.0(7) .
O22 O2 O32 22.0(18) .
O22 O2 Cl11 69.6(13) .
O32 O2 Cl11 85.2(14) .
O22 O2 Cl1 73.9(11) .
O32 O2 Cl1 82.2(13) .
Cl11 O2 Cl1 22.3(5) .
O22 O2 O33 114.6(14) .
O32 O2 O33 117.9(15) .
Cl11 O2 O33 53.1(7) .
Cl1 O2 O33 41.2(7) .
O33 O3 O23 62(2) .
O33 O3 Cl1 56.0(17) .
O23 O3 Cl1 74.7(11) .
O33 O3 Cl11 58.9(16) .
O23 O3 Cl11 58.2(11) .
Cl1 O3 Cl11 18.7(3) .
O24 O4 Cl1 78.4(13) .
O24 O4 O31 110.9(15) .
Cl1 O4 O31 47.7(6) .
O24 O4 Cl11 87.4(13) .
Cl1 O4 Cl11 10.2(3) .
O31 O4 Cl11 46.1(5) .
O1 O21 Cl1 74.5(14) .
O1 O21 Cl11 53.1(12) .
Cl1 O21 Cl11 21.8(4) .
O2 O22 Cl11 70.3(13) .
O2 O22 Cl1 72.9(11) .
Cl11 O22 Cl1 22.0(5) .
O33 O23 O3 48.1(19) .
O33 O23 Cl11 76.0(18) .
O3 O23 Cl11 92.2(13) .
O33 O23 Cl1 55.3(16) .
O3 O23 Cl1 71.8(11) .
Cl11 O23 Cl1 22.5(4) .
O33 O23 O34 127(2) .
O3 O23 O34 128.6(17) .
Cl11 O23 O34 51.4(8) .
Cl1 O23 O34 73.3(9) .
O4 O24 Cl1 73.3(13) .
O4 O24 O33 117.5(18) .
Cl1 O24 O33 44.3(8) .
O4 O24 Cl11 72.0(12) .
Cl1 O24 Cl11 4.9(4) .
O33 O24 Cl11 45.5(7) .
Cl1 Cl11 O22 104.5(15) .
Cl1 Cl11 O2 103.0(13) .
O22 Cl11 O2 40.1(10) .
Cl1 Cl11 O1 99.2(13) .
O22 Cl11 O1 110.5(13) .
O2 Cl11 O1 147.0(10) .
Cl1 Cl11 O23 81.2(13) .
O22 Cl11 O23 128.9(11) .
O2 Cl11 O23 88.9(9) .
O1 Cl11 O23 118.7(11) .
Cl1 Cl11 O34 154.3(13) .
O22 Cl11 O34 100.4(12) .
O2 Cl11 O34 91.8(8) .
O1 Cl11 O34 77.8(9) .
O23 Cl11 O34 78.3(9) .
Cl1 Cl11 O32 94.7(13) .
O22 Cl11 O32 10.2(12) .
O2 Cl11 O32 38.4(9) .
O1 Cl11 O32 116.0(10) .
O23 Cl11 O32 125.1(13) .
O34 Cl11 O32 109.6(3) .
Cl1 Cl11 O33 52.3(13) .
O22 Cl11 O33 117.9(15) .
O2 Cl11 O33 85.0(9) .
O1 Cl11 O33 128.1(10) .
O23 Cl11 O33 31.5(9) .
O34 Cl11 O33 109.6(3) .
O32 Cl11 O33 109.5(3) .
Cl1 Cl11 O31 67.9(13) .
O22 Cl11 O31 109.7(16) .
O2 Cl11 O31 147.3(9) .
O1 Cl11 O31 32.4(8) .
O23 Cl11 O31 118.9(13) .
O34 Cl11 O31 109.5(3) .
O32 Cl11 O31 109.3(3) .
O33 Cl11 O31 109.3(3) .
Cl1 Cl11 O21 74.5(13) .
O22 Cl11 O21 122.3(11) .
O2 Cl11 O21 161.7(11) .
O1 Cl11 O21 25.4(7) .
O23 Cl11 O21 108.3(9) .
O34 Cl11 O21 97.6(11) .
O32 Cl11 O21 123.3(13) .
O33 Cl11 O21 106.4(14) .
O31 Cl11 O21 15.1(12) .
Cl1 Cl11 O3 54.7(10) .
O22 Cl11 O3 140.5(13) .
O2 Cl11 O3 106.6(7) .
O1 Cl11 O3 106.2(7) .
O23 Cl11 O3 29.6(7) .
O34 Cl11 O3 101.2(8) .
O32 Cl11 O3 131.7(8) .
O33 Cl11 O3 22.8(8) .
O31 Cl11 O3 93.6(9) .
O21 Cl11 O3 87.0(9) .
Cl1 Cl11 O4 26.8(9) .
O22 Cl11 O4 81.5(10) .
O2 Cl11 O4 94.3(6) .
O1 Cl11 O4 94.6(6) .
O23 Cl11 O4 106.4(8) .
O34 Cl11 O4 172.3(8) .
O32 Cl11 O4 73.0(8) .
O33 Cl11 O4 75.6(8) .
O31 Cl11 O4 63.0(8) .
O21 Cl11 O4 75.3(8) .
O3 Cl11 O4 81.5(5) .
O1 O31 Cl1 79.6(14) .
O1 O31 Cl11 57.6(12) .
Cl1 O31 Cl11 22.8(5) .
O1 O31 O4 126.9(19) .
Cl1 O31 O4 51.6(7) .
Cl11 O31 O4 70.9(8) .
O2 O32 Cl11 56.3(10) .
O2 O32 Cl1 63.7(11) .
Cl11 O32 Cl1 20.5(4) .
O3 O33 O23 70(2) .
O3 O33 Cl1 97(2) .
O23 O33 Cl1 92(2) .
O3 O33 Cl11 98.3(19) .
O23 O33 Cl11 72.5(18) .
Cl1 O33 Cl11 21.9(5) .
O3 O33 O24 104(2) .
O23 O33 O24 150(2) .
Cl1 O33 O24 58.6(9) .
Cl11 O33 O24 79.5(10) .
O3 O33 O2 137(2) .
O23 O33 O2 81(2) .
Cl1 O33 O2 52.9(7) .
Cl11 O33 O2 41.9(6) .
O24 O33 O2 85.5(10) .
Cl11 O34 O1 45.2(6) .
Cl11 O34 O23 50.3(7) .
O1 O34 O23 81.3(10) .
Cl11 O34 Cl1 7.1(4) .
O1 O34 Cl1 45.1(5) .
O23 O34 Cl1 44.8(7) .
C22 C21 C27 121.4(13) .
C22 C21 C26 114.6(12) .
C27 C21 C26 123.8(13) .
C21 C22 C23 124.0(13) .
C21 C22 H22A 118.0 .
C23 C22 H22A 118.0 .
C22 C23 C24 115.3(12) .
C22 C23 C28 118.6(12) .
C24 C23 C28 126.1(13) .
C25 C24 C23 123.8(13) .
C25 C24 H24A 118.1 .
C23 C24 H24A 118.1 .
C24 C25 C26 121.2(13) .
C24 C25 H25A 119.4 .
C26 C25 H25A 119.4 .
C25 C26 C21 121.0(13) .
C25 C26 H26 119.5 .
C21 C26 H26 119.5 .
C21 C27 H27A 109.5 .
C21 C27 H27B 109.5 .
H27A C27 H27B 109.5 .
C21 C27 H27C 109.5 .
H27A C27 H27C 109.5 .
H27B C27 H27C 109.5 .
C23 C28 H28A 109.5 .
C23 C28 H28B 109.5 .
H28A C28 H28B 109.5 .
C23 C28 H28C 109.5 .
H28A C28 H28C 109.5 .
H28B C28 H28C 109.5 .
C32 C31 C36 120.0 .
C32 C31 C37 137(2) .
C36 C31 C37 103(2) .
C31 C32 C33 120.0 .
C31 C32 H32A 120.0 .
C33 C32 H32A 120.0 .
C34 C33 C32 120.0 .
C34 C33 H33A 120.0 .
C32 C33 H33A 120.0 .
C33 C34 C35 120.0 .
C33 C34 C38 104(2) .
C35 C34 C38 135(2) .
C34 C35 C36 120.0 .
C34 C35 H35A 120.0 .
C36 C35 H35A 120.0 .
C35 C36 C31 120.0 .
C35 C36 H36A 120.0 .
C31 C36 H36A 120.0 .
C31 C37 H37A 109.5 .
C31 C37 H37B 109.5 .
H37A C37 H37B 109.5 .
C31 C37 H37C 109.5 .
H37A C37 H37C 109.5 .
H37B C37 H37C 109.5 .
C34 C38 H38A 109.5 .
C34 C38 H38B 109.5 .
H38A C38 H38B 109.5 .
C34 C38 H38C 109.5 .
H38A C38 H38C 109.5 .
H38B C38 H38C 109.5 .

loop_
_geom_bond_atom_site_label_1
_geom_bond_atom_site_label_2
_geom_bond_distance
_geom_bond_site_symmetry_2
Cu1 N1 1.937(4) .
Cu1 N11 1.941(4) .
Cu1 N2 2.025(3) 3_655
Cl5 C5 1.742(5) .
Cl15 C15 1.743(4) .
N1 C8 1.318(5) .
N1 N2 1.394(5) .
N2 C9 1.304(6) .
N2 Cu1 2.025(3) 3_655
N3 C8 1.354(5) .
N3 C9 1.357(5) .
N3 N4 1.410(5) .
N4 C1 1.270(6) .
N11 C18 1.307(5) .
N11 N12 1.381(5) .
N12 C19 1.302(6) .
N13 C18 1.355(6) .
N13 C19 1.364(6) .
N13 N14 1.401(5) .
N14 C11 1.274(6) .
C1 C2 1.472(6) .
C1 H1A 0.9500 .
C2 C7 1.390(6) .
C2 C3 1.393(7) .
C3 C4 1.386(7) .
C3 H3A 0.9500 .
C4 C5 1.386(7) .
C4 H4A 0.9500 .
C5 C6 1.385(7) .
C6 C7 1.391(6) .
C6 H6A 0.9500 .
C7 H7A 0.9500 .
C8 H8A 0.9500 .
C9 H9A 0.9500 .
C11 C12 1.467(6) .
C11 H11A 0.9500 .
C12 C17 1.393(6) .
C12 C13 1.394(6) .
C13 C14 1.384(6) .
C13 H13A 0.9500 .
C14 C15 1.377(6) .
C14 H14A 0.9500 .
C15 C16 1.384(7) .
C16 C17 1.389(6) .
C16 H16A 0.9500 .
C17 H17A 0.9500 .
C18 H18A 0.9500 .
C19 H19A 0.9500 .
Cl1 Cl11 0.563(9) .
Cl1 O33 1.196(18) .
Cl1 O31 1.348(18) .
Cl1 O4 1.429(5) .
Cl1 O1 1.431(5) .
Cl1 O3 1.432(5) .
Cl1 O2 1.448(5) .
Cl1 O23 1.454(14) .
Cl1 O22 1.455(14) .
Cl1 O21 1.459(14) .
Cl1 O24 1.461(14) .
Cl1 O32 1.601(18) .
O1 O21 0.658(18) .
O1 O31 0.779(19) .
O1 Cl11 1.228(11) .
O1 O34 1.69(2) .
O2 O22 0.830(19) .
O2 O32 0.91(2) .
O2 Cl11 1.214(11) .
O2 O33 1.811(19) .
O3 O33 0.66(2) .
O3 O23 0.830(17) .
O3 Cl11 1.681(12) .
O4 O24 0.706(16) .
O4 O31 1.80(2) .
O4 Cl11 1.908(11) .
O21 Cl11 1.504(19) .
O22 Cl11 1.209(18) .
O23 O33 0.78(2) .
O23 Cl11 1.430(17) .
O23 O34 1.82(2) .
O24 O33 1.67(3) .
O24 Cl11 2.004(16) .
Cl11 O34 1.452(14) .
Cl11 O32 1.453(14) .
Cl11 O33 1.455(14) .
Cl11 O31 1.455(14) .
C21 C22 1.379(17) .
C21 C27 1.425(11) .
C21 C26 1.488(18) .
C22 C23 1.388(16) .
C22 H22A 0.9500 .
C23 C24 1.423(17) .
C23 C28 1.427(12) .
C24 C25 1.303(17) .
C24 H24A 0.9500 .
C25 C26 1.324(17) .
C25 H25A 0.9500 .
C26 H26 0.9500 .
C27 H27A 0.9800 .
C27 H27B 0.9800 .
C27 H27C 0.9800 .
C28 H28A 0.9800 .
C28 H28B 0.9800 .
C28 H28C 0.9800 .
C31 C32 1.3900 .
C31 C36 1.3900 .
C31 C37 1.427(12) .
C32 C33 1.3900 .
C32 H32A 0.9500 .
C33 C34 1.3900 .
C33 H33A 0.9500 .
C34 C35 1.3900 .
C34 C38 1.425(12) .
C35 C36 1.3900 .
C35 H35A 0.9500 .
C36 H36A 0.9500 .
C37 H37A 0.9800 .
C37 H37B 0.9800 .
C37 H37C 0.9800 .
C38 H38A 0.9800 .
C38 H38B 0.9800 .
C38 H38C 0.9800 .

loop_
_geom_torsion_atom_site_label_1
_geom_torsion_atom_site_label_2
_geom_torsion_atom_site_label_3
_geom_torsion_atom_site_label_4
_geom_torsion
_geom_torsion_site_symmetry_1
_geom_torsion_site_symmetry_4
C8 N1 N2 C9 0.5(5) . .
Cu1 N1 N2 C9 179.1(3) . .
C8 N1 N2 Cu1 172.1(3) . 3_655
Cu1 N1 N2 Cu1 -9.4(4) . 3_655
C8 N3 N4 C1 5.9(7) . .
C9 N3 N4 C1 -174.0(4) . .
C18 N11 N12 C19 0.6(5) . .
Cu1 N11 N12 C19 -176.9(3) . .
C18 N13 N14 C11 2.6(7) . .
C19 N13 N14 C11 -179.9(4) . .
N3 N4 C1 C2 179.1(4) . .
N4 C1 C2 C7 179.7(4) . .
N4 C1 C2 C3 0.3(7) . .
C7 C2 C3 C4 -0.4(7) . .
C1 C2 C3 C4 179.0(5) . .
C2 C3 C4 C5 0.9(7) . .
C3 C4 C5 C6 -0.9(8) . .
C3 C4 C5 Cl5 178.2(4) . .
C4 C5 C6 C7 0.5(7) . .
Cl5 C5 C6 C7 -178.6(4) . .
C3 C2 C7 C6 0.0(7) . .
C1 C2 C7 C6 -179.5(4) . .
C5 C6 C7 C2 -0.1(7) . .
N2 N1 C8 N3 -0.8(5) . .
Cu1 N1 C8 N3 -179.2(3) . .
C9 N3 C8 N1 0.8(5) . .
N4 N3 C8 N1 -179.1(4) . .
N1 N2 C9 N3 0.0(5) . .
Cu1 N2 C9 N3 -170.9(3) 3_655 .
C8 N3 C9 N2 -0.5(5) . .
N4 N3 C9 N2 179.4(3) . .
N13 N14 C11 C12 -179.8(4) . .
N14 C11 C12 C17 179.7(4) . .
N14 C11 C12 C13 -0.9(7) . .
C17 C12 C13 C14 -0.4(7) . .
C11 C12 C13 C14 -179.8(4) . .
C12 C13 C14 C15 0.1(7) . .
C13 C14 C15 C16 0.0(7) . .
C13 C14 C15 Cl15 -179.9(4) . .
C14 C15 C16 C17 0.2(7) . .
Cl15 C15 C16 C17 -179.8(3) . .
C15 C16 C17 C12 -0.6(7) . .
C13 C12 C17 C16 0.7(7) . .
C11 C12 C17 C16 -179.9(4) . .
N12 N11 C18 N13 -0.7(5) . .
Cu1 N11 C18 N13 176.5(3) . .
C19 N13 C18 N11 0.5(5) . .
N14 N13 C18 N11 178.3(4) . .
N11 N12 C19 N13 -0.3(6) . .
C18 N13 C19 N12 -0.1(6) . .
N14 N13 C19 N12 -178.3(4) . .
Cl11 Cl1 O1 O21 -167(2) . .
O33 Cl1 O1 O21 -85(3) . .
O31 Cl1 O1 O21 29(3) . .
O4 Cl1 O1 O21 53.1(19) . .
O3 Cl1 O1 O21 -69.0(18) . .
O2 Cl1 O1 O21 172.4(18) . .
O23 Cl1 O1 O21 -103.7(16) . .
O22 Cl1 O1 O21 146.2(16) . .
O24 Cl1 O1 O21 32(2) . .
O32 Cl1 O1 O21 139(2) . .
Cl11 Cl1 O1 O31 164(3) . .
O33 Cl1 O1 O31 -114.2(18) . .
O4 Cl1 O1 O31 24(2) . .
O3 Cl1 O1 O31 -98(2) . .
O2 Cl1 O1 O31 143.2(19) . .
O23 Cl1 O1 O31 -133(2) . .
O22 Cl1 O1 O31 117(2) . .
O21 Cl1 O1 O31 -29(3) . .
O24 Cl1 O1 O31 3(2) . .
O32 Cl1 O1 O31 110.2(16) . .
O33 Cl1 O1 Cl11 81.5(19) . .
O31 Cl1 O1 Cl11 -164(3) . .
O4 Cl1 O1 Cl11 -140.4(13) . .
O3 Cl1 O1 Cl11 97.6(13) . .
O2 Cl1 O1 Cl11 -21.1(13) . .
O23 Cl1 O1 Cl11 62.8(15) . .
O22 Cl1 O1 Cl11 -47.3(15) . .
O21 Cl1 O1 Cl11 167(2) . .
O24 Cl1 O1 Cl11 -161.7(16) . .
O32 Cl1 O1 Cl11 -54.1(14) . .
Cl11 Cl1 O1 O34 -22.0(12) . .
O33 Cl1 O1 O34 59.5(13) . .
O31 Cl1 O1 O34 174(2) . .
O4 Cl1 O1 O34 -162.4(7) . .
O3 Cl1 O1 O34 75.5(8) . .
O2 Cl1 O1 O34 -43.1(8) . .
O23 Cl1 O1 O34 40.8(11) . .
O22 Cl1 O1 O34 -69.3(10) . .
O21 Cl1 O1 O34 144(2) . .
O24 Cl1 O1 O34 176.2(11) . .
O32 Cl1 O1 O34 -76.1(7) . .
Cl11 Cl1 O2 O22 -75.6(19) . .
O33 Cl1 O2 O22 171.7(16) . .
O31 Cl1 O2 O22 -27.7(18) . .
O4 Cl1 O2 O22 66.9(13) . .
O1 Cl1 O2 O22 -53.6(13) . .
O3 Cl1 O2 O22 -173.1(13) . .
O23 Cl1 O2 O22 -156.1(13) . .
O21 Cl1 O2 O22 -48.9(17) . .
O24 Cl1 O2 O22 96.7(11) . .
O32 Cl1 O2 O22 20.9(18) . .
Cl11 Cl1 O2 O32 -96.4(19) . .
O33 Cl1 O2 O32 150.8(14) . .
O31 Cl1 O2 O32 -48.6(16) . .
O4 Cl1 O2 O32 46.0(13) . .
O1 Cl1 O2 O32 -74.5(13) . .
O3 Cl1 O2 O32 166.0(12) . .
O23 Cl1 O2 O32 -177.0(15) . .
O22 Cl1 O2 O32 -20.9(18) . .
O21 Cl1 O2 O32 -69.7(18) . .
O24 Cl1 O2 O32 75.9(14) . .
O33 Cl1 O2 Cl11 -112.8(18) . .
O31 Cl1 O2 Cl11 47.8(14) . .
O4 Cl1 O2 Cl11 142.4(14) . .
O1 Cl1 O2 Cl11 21.9(14) . .
O3 Cl1 O2 Cl11 -97.5(14) . .
O23 Cl1 O2 Cl11 -80.6(15) . .
O22 Cl1 O2 Cl11 75.6(19) . .
O21 Cl1 O2 Cl11 26.7(17) . .
O24 Cl1 O2 Cl11 172.3(15) . .
O32 Cl1 O2 Cl11 96.4(19) . .
Cl11 Cl1 O2 O33 112.8(18) . .
O31 Cl1 O2 O33 160.6(16) . .
O4 Cl1 O2 O33 -104.8(10) . .
O1 Cl1 O2 O33 134.7(10) . .
O3 Cl1 O2 O33 15.2(10) . .
O23 Cl1 O2 O33 32.2(11) . .
O22 Cl1 O2 O33 -171.7(16) . .
O21 Cl1 O2 O33 139.5(14) . .
O24 Cl1 O2 O33 -74.9(11) . .
O32 Cl1 O2 O33 -150.8(14) . .
Cl11 Cl1 O3 O33 -93(3) . .
O31 Cl1 O3 O33 172(2) . .
O4 Cl1 O3 O33 84(2) . .
O1 Cl1 O3 O33 -154(2) . .
O2 Cl1 O3 O33 -35(2) . .
O23 Cl1 O3 O33 -66(2) . .
O22 Cl1 O3 O33 -41(3) . .
O21 Cl1 O3 O33 -179(2) . .
O24 Cl1 O3 O33 73(2) . .
O32 Cl1 O3 O33 -23(3) . .
Cl11 Cl1 O3 O23 -26.2(18) . .
O33 Cl1 O3 O23 66(2) . .
O31 Cl1 O3 O23 -122.1(16) . .
O4 Cl1 O3 O23 150.4(14) . .
O1 Cl1 O3 O23 -87.5(14) . .
O2 Cl1 O3 O23 31.4(14) . .
O22 Cl1 O3 O23 25(2) . .
O21 Cl1 O3 O23 -112.2(12) . .
O24 Cl1 O3 O23 139.3(13) . .
O32 Cl1 O3 O23 43.8(18) . .
O33 Cl1 O3 Cl11 93(3) . .
O31 Cl1 O3 Cl11 -95.8(15) . .
O4 Cl1 O3 Cl11 176.6(12) . .
O1 Cl1 O3 Cl11 -61.2(12) . .
O2 Cl1 O3 Cl11 57.6(12) . .
O23 Cl1 O3 Cl11 26.2(18) . .
O22 Cl1 O3 Cl11 51.6(16) . .
O21 Cl1 O3 Cl11 -86.0(14) . .
O24 Cl1 O3 Cl11 165.5(14) . .
O32 Cl1 O3 Cl11 70.1(14) . .
Cl11 Cl1 O4 O24 151(2) . .
O33 Cl1 O4 O24 4(2) . .
O31 Cl1 O4 O24 -133(2) . .
O1 Cl1 O4 O24 -145.5(15) . .
O3 Cl1 O4 O24 -23.8(16) . .
O2 Cl1 O4 O24 95.1(16) . .
O23 Cl1 O4 O24 0(2) . .
O22 Cl1 O4 O24 125.4(14) . .
O21 Cl1 O4 O24 -124.7(14) . .
O32 Cl1 O4 O24 119.0(18) . .
Cl11 Cl1 O4 O31 -76(2) . .
O33 Cl1 O4 O31 137.1(10) . .
O1 Cl1 O4 O31 -12.7(11) . .
O3 Cl1 O4 O31 109.0(10) . .
O2 Cl1 O4 O31 -132.1(10) . .
O23 Cl1 O4 O31 132.9(17) . .
O22 Cl1 O4 O31 -101.8(15) . .
O21 Cl1 O4 O31 8.1(15) . .
O24 Cl1 O4 O31 133(2) . .
O32 Cl1 O4 O31 -108.2(9) . .
O33 Cl1 O4 Cl11 -146(2) . .
O31 Cl1 O4 Cl11 76(2) . .
O1 Cl1 O4 Cl11 63.7(19) . .
O3 Cl1 O4 Cl11 -175(2) . .
O2 Cl1 O4 Cl11 -55.7(19) . .
O23 Cl1 O4 Cl11 -151(2) . .
O22 Cl1 O4 Cl11 -25(2) . .
O21 Cl1 O4 Cl11 85(2) . .
O24 Cl1 O4 Cl11 -151(2) . .
O32 Cl1 O4 Cl11 -31.8(17) . .
O31 O1 O21 Cl1 64(4) . .
Cl11 O1 O21 Cl1 -5.3(9) . .
O34 O1 O21 Cl1 -58(2) . .
O31 O1 O21 Cl11 70(5) . .
Cl1 O1 O21 Cl11 5.3(9) . .
O34 O1 O21 Cl11 -52.8(17) . .
Cl11 Cl1 O21 O1 11(2) . .
O33 Cl1 O21 O1 116(2) . .
O31 Cl1 O21 O1 -100(6) . .
O4 Cl1 O21 O1 -131.4(16) . .
O3 Cl1 O21 O1 117.3(16) . .
O2 Cl1 O21 O1 -10(2) . .
O23 Cl1 O21 O1 84.5(18) . .
O22 Cl1 O21 O1 -36.2(18) . .
O24 Cl1 O21 O1 -155.7(17) . .
O32 Cl1 O21 O1 -46(2) . .
O33 Cl1 O21 Cl11 105.0(18) . .
O31 Cl1 O21 Cl11 -111(5) . .
O4 Cl1 O21 Cl11 -142.9(12) . .
O1 Cl1 O21 Cl11 -11(2) . .
O3 Cl1 O21 Cl11 105.8(11) . .
O2 Cl1 O21 Cl11 -21.7(13) . .
O23 Cl1 O21 Cl11 73.1(13) . .
O22 Cl1 O21 Cl11 -47.6(13) . .
O24 Cl1 O21 Cl11 -167.2(13) . .
O32 Cl1 O21 Cl11 -57.7(12) . .
O32 O2 O22 Cl11 133(5) . .
Cl1 O2 O22 Cl11 23.0(5) . .
O33 O2 O22 Cl11 29.1(12) . .
O32 O2 O22 Cl1 110(5) . .
Cl11 O2 O22 Cl1 -23.0(5) . .
O33 O2 O22 Cl1 6.0(11) . .
Cl11 Cl1 O22 O2 79.5(19) . .
O33 Cl1 O22 O2 -9.5(18) . .
O31 Cl1 O22 O2 159.5(13) . .
O4 Cl1 O22 O2 -119.2(11) . .
O1 Cl1 O22 O2 130.3(11) . .
O3 Cl1 O22 O2 10.5(19) . .
O23 Cl1 O22 O2 25.0(14) . .
O21 Cl1 O22 O2 145.5(13) . .
O24 Cl1 O22 O2 -95.1(13) . .
O32 Cl1 O22 O2 -86(7) . .
O33 Cl1 O22 Cl11 -89(2) . .
O31 Cl1 O22 Cl11 80.0(18) . .
O4 Cl1 O22 Cl11 161.3(16) . .
O1 Cl1 O22 Cl11 50.7(16) . .
O3 Cl1 O22 Cl11 -69(2) . .
O2 Cl1 O22 Cl11 -79.5(19) . .
O23 Cl1 O22 Cl11 -54.5(17) . .
O21 Cl1 O22 Cl11 65.9(17) . .
O24 Cl1 O22 Cl11 -174.6(17) . .
O32 Cl1 O22 Cl11 -165(8) . .
Cl1 O3 O23 O33 -59.3(19) . .
Cl11 O3 O23 O33 -69(2) . .
O33 O3 O23 Cl11 69(2) . .
Cl1 O3 O23 Cl11 9.6(6) . .
O33 O3 O23 Cl1 59.3(19) . .
Cl11 O3 O23 Cl1 -9.6(6) . .
O33 O3 O23 O34 109(3) . .
Cl1 O3 O23 O34 49.5(19) . .
Cl11 O3 O23 O34 39.9(15) . .
Cl11 Cl1 O23 O33 -155(3) . .
O31 Cl1 O23 O33 126(2) . .
O4 Cl1 O23 O33 8(3) . .
O1 Cl1 O23 O33 154(2) . .
O3 Cl1 O23 O33 51(2) . .
O2 Cl1 O23 O33 -99(3) . .
O22 Cl1 O23 O33 -112(3) . .
O21 Cl1 O23 O33 127(3) . .
O24 Cl1 O23 O33 8(3) . .
O32 Cl1 O23 O33 -101(2) . .
Cl11 Cl1 O23 O3 154.1(18) . .
O33 Cl1 O23 O3 -51(2) . .
O31 Cl1 O23 O3 74.7(17) . .
O4 Cl1 O23 O3 -43.5(19) . .
O1 Cl1 O23 O3 103.2(11) . .
O2 Cl1 O23 O3 -149.9(13) . .
O22 Cl1 O23 O3 -163.5(14) . .
O21 Cl1 O23 O3 76.1(14) . .
O24 Cl1 O23 O3 -43.5(14) . .
O32 Cl1 O23 O3 -151.7(11) . .
O33 Cl1 O23 Cl11 155(3) . .
O31 Cl1 O23 Cl11 -79.5(16) . .
O4 Cl1 O23 Cl11 162.3(14) . .
O1 Cl1 O23 Cl11 -50.9(12) . .
O3 Cl1 O23 Cl11 -154.1(18) . .
O2 Cl1 O23 Cl11 56.0(11) . .
O22 Cl1 O23 Cl11 42.4(14) . .
O21 Cl1 O23 Cl11 -78.1(14) . .
O24 Cl1 O23 Cl11 162.4(14) . .
O32 Cl1 O23 Cl11 54.2(12) . .
Cl11 Cl1 O23 O34 12.6(10) . .
O33 Cl1 O23 O34 167(3) . .
O31 Cl1 O23 O34 -66.9(14) . .
O4 Cl1 O23 O34 174.9(8) . .
O1 Cl1 O23 O34 -38.3(9) . .
O3 Cl1 O23 O34 -141.6(17) . .
O2 Cl1 O23 O34 68.5(8) . .
O22 Cl1 O23 O34 54.9(11) . .
O21 Cl1 O23 O34 -65.5(11) . .
O24 Cl1 O23 O34 174.9(11) . .
O32 Cl1 O23 O34 66.7(10) . .
O31 O4 O24 Cl1 -35.5(11) . .
Cl11 O4 O24 Cl1 5.0(4) . .
Cl1 O4 O24 O33 -3.4(16) . .
O31 O4 O24 O33 -39(2) . .
Cl11 O4 O24 O33 1.6(17) . .
Cl1 O4 O24 Cl11 -5.0(4) . .
O31 O4 O24 Cl11 -40.5(9) . .
Cl11 Cl1 O24 O4 -74(5) . .
O33 Cl1 O24 O4 -176(2) . .
O31 Cl1 O24 O4 47.3(19) . .
O1 Cl1 O24 O4 46.0(18) . .
O3 Cl1 O24 O4 157.7(15) . .
O2 Cl1 O24 O4 -94.7(14) . .
O23 Cl1 O24 O4 -179.9(15) . .
O22 Cl1 O24 O4 -59.5(16) . .
O21 Cl1 O24 O4 60.2(16) . .
O32 Cl1 O24 O4 -61.4(17) . .
Cl11 Cl1 O24 O33 102(4) . .
O31 Cl1 O24 O33 -136.9(11) . .
O4 Cl1 O24 O33 176(2) . .
O1 Cl1 O24 O33 -138.3(12) . .
O3 Cl1 O24 O33 -26.6(10) . .
O2 Cl1 O24 O33 81.1(11) . .
O23 Cl1 O24 O33 -4.2(15) . .
O22 Cl1 O24 O33 116.2(15) . .
O21 Cl1 O24 O33 -124.0(15) . .
O32 Cl1 O24 O33 114.4(10) . .
O33 Cl1 O24 Cl11 -102(4) . .
O31 Cl1 O24 Cl11 121(5) . .
O4 Cl1 O24 Cl11 74(5) . .
O1 Cl1 O24 Cl11 120(4) . .
O3 Cl1 O24 Cl11 -129(4) . .
O2 Cl1 O24 Cl11 -21(4) . .
O23 Cl1 O24 Cl11 -106(4) . .
O22 Cl1 O24 Cl11 14(4) . .
O21 Cl1 O24 Cl11 134(4) . .
O32 Cl1 O24 Cl11 12(4) . .
O33 Cl1 Cl11 O22 114.2(18) . .
O31 Cl1 Cl11 O22 -105.7(18) . .
O4 Cl1 Cl11 O22 -32(3) . .
O1 Cl1 Cl11 O22 -114.1(17) . .
O3 Cl1 Cl11 O22 142.5(12) . .
O2 Cl1 Cl11 O22 41.3(11) . .
O23 Cl1 Cl11 O22 128.0(13) . .
O21 Cl1 Cl11 O22 -120.0(12) . .
O24 Cl1 Cl11 O22 17(5) . .
O32 Cl1 Cl11 O22 3.2(17) . .
O33 Cl1 Cl11 O2 73.0(15) . .
O31 Cl1 Cl11 O2 -147.0(10) . .
O4 Cl1 Cl11 O2 -73.4(19) . .
O1 Cl1 Cl11 O2 -155.4(15) . .
O3 Cl1 Cl11 O2 101.3(8) . .
O23 Cl1 Cl11 O2 86.8(11) . .
O22 Cl1 Cl11 O2 -41.3(11) . .
O21 Cl1 Cl11 O2 -161.3(11) . .
O24 Cl1 Cl11 O2 -24(5) . .
O32 Cl1 Cl11 O2 -38.0(10) . .
O33 Cl1 Cl11 O1 -131.7(12) . .
O31 Cl1 Cl11 O1 8.4(15) . .
O4 Cl1 Cl11 O1 82.0(18) . .
O3 Cl1 Cl11 O1 -103.4(8) . .
O2 Cl1 Cl11 O1 155.4(15) . .
O23 Cl1 Cl11 O1 -117.9(12) . .
O22 Cl1 Cl11 O1 114.1(17) . .
O21 Cl1 Cl11 O1 -6.0(10) . .
O24 Cl1 Cl11 O1 131(4) . .
O32 Cl1 Cl11 O1 117.3(12) . .
O33 Cl1 Cl11 O23 -13.8(16) . .
O31 Cl1 Cl11 O23 126.2(14) . .
O4 Cl1 Cl11 O23 -160.2(16) . .
O1 Cl1 Cl11 O23 117.9(12) . .
O3 Cl1 Cl11 O23 14.5(10) . .
O2 Cl1 Cl11 O23 -86.8(11) . .
O22 Cl1 Cl11 O23 -128.0(13) . .
O21 Cl1 Cl11 O23 111.9(5) . .
O24 Cl1 Cl11 O23 -111(4) . .
O32 Cl1 Cl11 O23 -124.8(13) . .
O33 Cl1 Cl11 O34 -51(3) . .
O31 Cl1 Cl11 O34 89(3) . .
O4 Cl1 Cl11 O34 162.8(19) . .
O1 Cl1 Cl11 O34 81(3) . .
O3 Cl1 Cl11 O34 -22(3) . .
O2 Cl1 Cl11 O34 -124(3) . .
O23 Cl1 Cl11 O34 -37(3) . .
O22 Cl1 Cl11 O34 -165(4) . .
O21 Cl1 Cl11 O34 75(3) . .
O24 Cl1 Cl11 O34 -148(3) . .
O32 Cl1 Cl11 O34 -162(3) . .
O33 Cl1 Cl11 O32 111.0(10) . .
O31 Cl1 Cl11 O32 -109.0(6) . .
O4 Cl1 Cl11 O32 -35.4(18) . .
O1 Cl1 Cl11 O32 -117.3(12) . .
O3 Cl1 Cl11 O32 139.3(9) . .
O2 Cl1 Cl11 O32 38.0(10) . .
O23 Cl1 Cl11 O32 124.8(13) . .
O22 Cl1 Cl11 O32 -3.2(17) . .
O21 Cl1 Cl11 O32 -123.3(13) . .
O24 Cl1 Cl11 O32 14(4) . .
O31 Cl1 Cl11 O33 140.0(14) . .
O4 Cl1 Cl11 O33 -146(2) . .
O1 Cl1 Cl11 O33 131.7(12) . .
O3 Cl1 Cl11 O33 28.3(10) . .
O2 Cl1 Cl11 O33 -73.0(15) . .
O23 Cl1 Cl11 O33 13.8(16) . .
O22 Cl1 Cl11 O33 -114.2(18) . .
O21 Cl1 Cl11 O33 125.7(15) . .
O24 Cl1 Cl11 O33 -97(4) . .
O32 Cl1 Cl11 O33 -111.0(10) . .
O33 Cl1 Cl11 O31 -140.0(14) . .
O4 Cl1 Cl11 O31 73.6(17) . .
O1 Cl1 Cl11 O31 -8.4(15) . .
O3 Cl1 Cl11 O31 -111.7(11) . .
O2 Cl1 Cl11 O31 147.0(10) . .
O23 Cl1 Cl11 O31 -126.2(14) . .
O22 Cl1 Cl11 O31 105.7(18) . .
O21 Cl1 Cl11 O31 -14.3(15) . .
O24 Cl1 Cl11 O31 123(4) . .
O32 Cl1 Cl11 O31 109.0(6) . .
O33 Cl1 Cl11 O21 -125.7(15) . .
O31 Cl1 Cl11 O21 14.3(15) . .
O4 Cl1 Cl11 O21 87.9(18) . .
O1 Cl1 Cl11 O21 6.0(10) . .
O3 Cl1 Cl11 O21 -97.4(9) . .
O2 Cl1 Cl11 O21 161.3(11) . .
O23 Cl1 Cl11 O21 -111.9(5) . .
O22 Cl1 Cl11 O21 120.0(12) . .
O24 Cl1 Cl11 O21 137(4) . .
O32 Cl1 Cl11 O21 123.3(13) . .
O33 Cl1 Cl11 O3 -28.3(10) . .
O31 Cl1 Cl11 O3 111.7(11) . .
O4 Cl1 Cl11 O3 -174.7(19) . .
O1 Cl1 Cl11 O3 103.4(7) . .
O2 Cl1 Cl11 O3 -101.3(8) . .
O23 Cl1 Cl11 O3 -14.5(10) . .
O22 Cl1 Cl11 O3 -142.5(12) . .
O21 Cl1 Cl11 O3 97.4(9) . .
O24 Cl1 Cl11 O3 -126(4) . .
O32 Cl1 Cl11 O3 -139.3(9) . .
O33 Cl1 Cl11 O4 146(2) . .
O31 Cl1 Cl11 O4 -73.6(17) . .
O1 Cl1 Cl11 O4 -82.0(18) . .
O3 Cl1 Cl11 O4 174.7(19) . .
O2 Cl1 Cl11 O4 73.4(19) . .
O23 Cl1 Cl11 O4 160.2(16) . .
O22 Cl1 Cl11 O4 32(3) . .
O21 Cl1 Cl11 O4 -87.9(18) . .
O24 Cl1 Cl11 O4 49(4) . .
O32 Cl1 Cl11 O4 35.4(18) . .
O2 O22 Cl11 Cl1 -93.1(17) . .
Cl1 O22 Cl11 O2 93.1(17) . .
O2 O22 Cl11 O1 161.1(12) . .
Cl1 O22 Cl11 O1 -105.8(18) . .
O2 O22 Cl11 O23 -2.9(18) . .
Cl1 O22 Cl11 O23 90.2(19) . .
O2 O22 Cl11 O34 80.4(13) . .
Cl1 O22 Cl11 O34 173.5(17) . .
O2 O22 Cl11 O32 -75(9) . .
Cl1 O22 Cl11 O32 18(10) . .
O2 O22 Cl11 O33 -38.4(17) . .
Cl1 O22 Cl11 O33 54.7(15) . .
O2 O22 Cl11 O31 -164.4(11) . .
Cl1 O22 Cl11 O31 -71.3(15) . .
O2 O22 Cl11 O21 -173.7(14) . .
Cl1 O22 Cl11 O21 -80.6(17) . .
O2 O22 Cl11 O3 -42(2) . .
Cl1 O22 Cl11 O3 51.3(13) . .
O2 O22 Cl11 O4 -107.1(11) . .
Cl1 O22 Cl11 O4 -14.0(12) . .
O22 O2 Cl11 Cl1 97.1(18) . .
O32 O2 Cl11 Cl1 81.1(18) . .
O33 O2 Cl11 Cl1 -49.4(15) . .
O32 O2 Cl11 O22 -16.0(19) . .
Cl1 O2 Cl11 O22 -97.1(18) . .
O33 O2 Cl11 O22 -146.5(15) . .
O22 O2 Cl11 O1 -34(2) . .
O32 O2 Cl11 O1 -50(2) . .
Cl1 O2 Cl11 O1 -131(3) . .
O33 O2 Cl11 O1 179.6(18) . .
O22 O2 Cl11 O23 177.8(14) . .
O32 O2 Cl11 O23 161.8(13) . .
Cl1 O2 Cl11 O23 80.7(14) . .
O33 O2 Cl11 O23 31.3(9) . .
O22 O2 Cl11 O34 -104.0(15) . .
O32 O2 Cl11 O34 -120.0(11) . .
Cl1 O2 Cl11 O34 158.9(15) . .
O33 O2 Cl11 O34 109.5(3) . .
O22 O2 Cl11 O32 16.0(19) . .
Cl1 O2 Cl11 O32 -81.1(19) . .
O33 O2 Cl11 O32 -130.5(12) . .
O22 O2 Cl11 O33 146.5(15) . .
O32 O2 Cl11 O33 130.5(12) . .
Cl1 O2 Cl11 O33 49.4(15) . .
O22 O2 Cl11 O31 28(2) . .
O32 O2 Cl11 O31 12(2) . .
Cl1 O2 Cl11 O31 -69.1(19) . .
O33 O2 Cl11 O31 -118.5(14) . .
O22 O2 Cl11 O21 17(4) . .
O32 O2 Cl11 O21 1(4) . .
Cl1 O2 Cl11 O21 -80(4) . .
O33 O2 Cl11 O21 -129(4) . .
O22 O2 Cl11 O3 153.8(14) . .
O32 O2 Cl11 O3 137.8(12) . .
Cl1 O2 Cl11 O3 56.7(11) . .
O33 O2 Cl11 O3 7.3(9) . .
O22 O2 Cl11 O4 71.4(13) . .
O32 O2 Cl11 O4 55.4(14) . .
Cl1 O2 Cl11 O4 -25.7(10) . .
O33 O2 Cl11 O4 -75.1(8) . .
O21 O1 Cl11 Cl1 13(2) . .
O31 O1 Cl11 Cl1 -15(3) . .
O34 O1 Cl11 Cl1 154.0(14) . .
O21 O1 Cl11 O22 123(2) . .
O31 O1 Cl11 O22 95(2) . .
Cl1 O1 Cl11 O22 109.3(18) . .
O34 O1 Cl11 O22 -96.6(14) . .
O21 O1 Cl11 O2 145(2) . .
O31 O1 Cl11 O2 117(2) . .
Cl1 O1 Cl11 O2 132(3) . .
O34 O1 Cl11 O2 -74.1(18) . .
O21 O1 Cl11 O23 -71(2) . .
O31 O1 Cl11 O23 -99(2) . .
Cl1 O1 Cl11 O23 -84.9(15) . .
O34 O1 Cl11 O23 69.2(12) . .
O21 O1 Cl11 O34 -141(2) . .
O31 O1 Cl11 O34 -168.6(18) . .
Cl1 O1 Cl11 O34 -154.0(14) . .
O21 O1 Cl11 O32 113(2) . .
O31 O1 Cl11 O32 85.3(17) . .
Cl1 O1 Cl11 O32 99.9(15) . .
O34 O1 Cl11 O32 -106.0(5) . .
O21 O1 Cl11 O33 -35(2) . .
O31 O1 Cl11 O33 -63(2) . .
Cl1 O1 Cl11 O33 -48.6(13) . .
O34 O1 Cl11 O33 105.4(7) . .
O21 O1 Cl11 O31 28(3) . .
Cl1 O1 Cl11 O31 15(3) . .
O34 O1 Cl11 O31 168.6(18) . .
O31 O1 Cl11 O21 -28(3) . .
Cl1 O1 Cl11 O21 -13(2) . .
O34 O1 Cl11 O21 141(2) . .
O21 O1 Cl11 O3 -42.3(19) . .
O31 O1 Cl11 O3 -70(2) . .
Cl1 O1 Cl11 O3 -55.8(10) . .
O34 O1 Cl11 O3 98.2(9) . .
O21 O1 Cl11 O4 40.1(19) . .
O31 O1 Cl11 O4 12(2) . .
Cl1 O1 Cl11 O4 26.6(9) . .
O34 O1 Cl11 O4 -179.3(8) . .
O33 O23 Cl11 Cl1 21(3) . .
O3 O23 Cl11 Cl1 -24.5(17) . .
O34 O23 Cl11 Cl1 -164.6(13) . .
O33 O23 Cl11 O22 -80(3) . .
O3 O23 Cl11 O22 -126.0(17) . .
Cl1 O23 Cl11 O22 -101.5(18) . .
O34 O23 Cl11 O22 93.9(16) . .
O33 O23 Cl11 O2 -82(2) . .
O3 O23 Cl11 O2 -127.8(15) . .
Cl1 O23 Cl11 O2 -103.3(13) . .
O34 O23 Cl11 O2 92.1(9) . .
O33 O23 Cl11 O1 117(2) . .
O3 O23 Cl11 O1 71.2(16) . .
Cl1 O23 Cl11 O1 95.7(14) . .
O34 O23 Cl11 O1 -68.9(11) . .
O33 O23 Cl11 O34 -174(2) . .
O3 O23 Cl11 O34 140.1(17) . .
Cl1 O23 Cl11 O34 164.6(13) . .
O33 O23 Cl11 O32 -68(3) . .
O3 O23 Cl11 O32 -114.1(17) . .
Cl1 O23 Cl11 O32 -89.6(15) . .
O34 O23 Cl11 O32 105.8(7) . .
O3 O23 Cl11 O33 -45.7(19) . .
Cl1 O23 Cl11 O33 -21(3) . .
O34 O23 Cl11 O33 174(2) . .
O33 O23 Cl11 O31 80(2) . .
O3 O23 Cl11 O31 34.1(18) . .
Cl1 O23 Cl11 O31 58.6(13) . .
O34 O23 Cl11 O31 -106.0(6) . .
O33 O23 Cl11 O21 92(2) . .
O3 O23 Cl11 O21 45.9(15) . .
Cl1 O23 Cl11 O21 70.4(12) . .
O34 O23 Cl11 O21 -94.2(12) . .
O33 O23 Cl11 O3 45.7(19) . .
Cl1 O23 Cl11 O3 24.5(17) . .
O34 O23 Cl11 O3 -140.1(17) . .
O33 O23 Cl11 O4 12(3) . .
O3 O23 Cl11 O4 -33.7(17) . .
Cl1 O23 Cl11 O4 -9.2(7) . .
O34 O23 Cl11 O4 -173.7(8) . .
O1 O21 Cl11 Cl1 -166(2) . .
O1 O21 Cl11 O22 -69(2) . .
Cl1 O21 Cl11 O22 97.6(16) . .
O1 O21 Cl11 O2 -82(4) . .
Cl1 O21 Cl11 O2 85(4) . .
Cl1 O21 Cl11 O1 166(2) . .
O1 O21 Cl11 O23 119(2) . .
Cl1 O21 Cl11 O23 -74.9(12) . .
O1 O21 Cl11 O34 39(2) . .
Cl1 O21 Cl11 O34 -155.0(13) . .
O1 O21 Cl11 O32 -81(2) . .
Cl1 O21 Cl11 O32 85.4(15) . .
O1 O21 Cl11 O33 151.8(18) . .
Cl1 O21 Cl11 O33 -42.0(12) . .
O1 O21 Cl11 O31 -104(6) . .
Cl1 O21 Cl11 O31 62(5) . .
O1 O21 Cl11 O3 139.7(18) . .
Cl1 O21 Cl11 O3 -54.2(9) . .
O1 O21 Cl11 O4 -138.4(19) . .
Cl1 O21 Cl11 O4 27.8(9) . .
O33 O3 Cl11 Cl1 75(3) . .
O23 O3 Cl11 Cl1 150(2) . .
O33 O3 Cl11 O22 8(3) . .
O23 O3 Cl11 O22 82(2) . .
Cl1 O3 Cl11 O22 -67.8(18) . .
O33 O3 Cl11 O2 -19(3) . .
O23 O3 Cl11 O2 55.5(17) . .
Cl1 O3 Cl11 O2 -94.4(13) . .
O33 O3 Cl11 O1 165(2) . .
O23 O3 Cl11 O1 -120.2(17) . .
Cl1 O3 Cl11 O1 89.9(13) . .
O33 O3 Cl11 O23 -74(2) . .
Cl1 O3 Cl11 O23 -150(2) . .
O33 O3 Cl11 O34 -114(2) . .
O23 O3 Cl11 O34 -39.8(17) . .
Cl1 O3 Cl11 O34 170.3(14) . .
O33 O3 Cl11 O32 15(3) . .
O23 O3 Cl11 O32 89(2) . .
Cl1 O3 Cl11 O32 -60.4(15) . .
O23 O3 Cl11 O33 74(2) . .
Cl1 O3 Cl11 O33 -75(3) . .
O33 O3 Cl11 O31 135(2) . .
O23 O3 Cl11 O31 -150.5(17) . .
Cl1 O3 Cl11 O31 59.6(13) . .
O33 O3 Cl11 O21 149(2) . .
O23 O3 Cl11 O21 -137.0(13) . .
Cl1 O3 Cl11 O21 73.1(13) . .
O33 O3 Cl11 O4 73(2) . .
O23 O3 Cl11 O4 147.5(16) . .
Cl1 O3 Cl11 O4 -2.4(9) . .
O21 O1 O31 Cl1 -107(5) . .
Cl11 O1 O31 Cl1 6.0(11) . .
O34 O1 O31 Cl1 -11(4) . .
O21 O1 O31 Cl11 -113(4) . .
Cl1 O1 O31 Cl11 -6.0(11) . .
O34 O1 O31 Cl11 -17(3) . .
O21 O1 O31 O4 -129(6) . .
Cl11 O1 O31 O4 -16(3) . .
Cl1 O1 O31 O4 -22.1(16) . .
O34 O1 O31 O4 -33(5) . .
Cl11 Cl1 O31 O1 -13(2) . .
O33 Cl1 O31 O1 100(2) . .
O4 Cl1 O31 O1 -157.4(18) . .
O3 Cl1 O31 O1 94.2(17) . .
O2 Cl1 O31 O1 -51(2) . .
O23 Cl1 O31 O1 60(2) . .
O22 Cl1 O31 O1 -65.7(19) . .
O21 Cl1 O31 O1 55(4) . .
O24 Cl1 O31 O1 -178.1(16) . .
O32 Cl1 O31 O1 -76.6(17) . .
O33 Cl1 O31 Cl11 113(2) . .
O4 Cl1 O31 Cl11 -144.1(11) . .
O1 Cl1 O31 Cl11 13(2) . .
O3 Cl1 O31 Cl11 107.5(12) . .
O2 Cl1 O31 Cl11 -37.3(10) . .
O23 Cl1 O31 Cl11 72.8(15) . .
O22 Cl1 O31 Cl11 -52.4(13) . .
O21 Cl1 O31 Cl11 68(5) . .
O24 Cl1 O31 Cl11 -164.8(14) . .
O32 Cl1 O31 Cl11 -63.3(11) . .
Cl11 Cl1 O31 O4 144.1(11) . .
O33 Cl1 O31 O4 -102.6(17) . .
O1 Cl1 O31 O4 157.4(18) . .
O3 Cl1 O31 O4 -108.4(4) . .
O2 Cl1 O31 O4 106.9(8) . .
O23 Cl1 O31 O4 -143.0(10) . .
O22 Cl1 O31 O4 91.7(7) . .
O21 Cl1 O31 O4 -148(5) . .
O24 Cl1 O31 O4 -20.7(8) . .
O32 Cl1 O31 O4 80.8(8) . .
Cl1 Cl11 O31 O1 164(3) . .
O22 Cl11 O31 O1 -97.4(19) . .
O2 Cl11 O31 O1 -116(2) . .
O23 Cl11 O31 O1 99(2) . .
O34 Cl11 O31 O1 11.8(19) . .
O32 Cl11 O31 O1 -108.3(19) . .
O33 Cl11 O31 O1 131.9(19) . .
O21 Cl11 O31 O1 51(4) . .
O3 Cl11 O31 O1 115.0(18) . .
O4 Cl11 O31 O1 -166(2) . .
O22 Cl11 O31 Cl1 98.1(17) . .
O2 Cl11 O31 Cl1 79(2) . .
O1 Cl11 O31 Cl1 -164(3) . .
O23 Cl11 O31 Cl1 -65.6(14) . .
O34 Cl11 O31 Cl1 -152.6(14) . .
O32 Cl11 O31 Cl1 87.2(14) . .
O33 Cl11 O31 Cl1 -32.6(14) . .
O21 Cl11 O31 Cl1 -114(5) . .
O3 Cl11 O31 Cl1 -49.5(11) . .
O4 Cl11 O31 Cl1 29.1(9) . .
Cl1 Cl11 O31 O4 -29.1(9) . .
O22 Cl11 O31 O4 69.0(13) . .
O2 Cl11 O31 O4 50.3(18) . .
O1 Cl11 O31 O4 166(2) . .
O23 Cl11 O31 O4 -94.6(11) . .
O34 Cl11 O31 O4 178.3(9) . .
O32 Cl11 O31 O4 58.2(9) . .
O33 Cl11 O31 O4 -61.7(9) . .
O21 Cl11 O31 O4 -143(5) . .
O3 Cl11 O31 O4 -78.5(6) . .
O24 O4 O31 O1 78(4) . .
Cl1 O4 O31 O1 28(2) . .
Cl11 O4 O31 O1 14(2) . .
O24 O4 O31 Cl1 50.3(19) . .
Cl11 O4 O31 Cl1 -13.9(4) . .
O24 O4 O31 Cl11 64.2(18) . .
Cl1 O4 O31 Cl11 13.9(4) . .
O22 O2 O32 Cl11 -44(5) . .
Cl1 O2 O32 Cl11 22.2(5) . .
O33 O2 O32 Cl11 43.5(8) . .
O22 O2 O32 Cl1 -66(5) . .
Cl11 O2 O32 Cl1 -22.2(5) . .
O33 O2 O32 Cl1 21.3(10) . .
Cl1 Cl11 O32 O2 -105.0(17) . .
O22 Cl11 O32 O2 93(9) . .
O1 Cl11 O32 O2 152.4(14) . .
O23 Cl11 O32 O2 -22.5(15) . .
O34 Cl11 O32 O2 66.8(14) . .
O33 Cl11 O32 O2 -53.4(14) . .
O31 Cl11 O32 O2 -173.2(14) . .
O21 Cl11 O32 O2 -179.6(16) . .
O3 Cl11 O32 O2 -59.6(15) . .
O4 Cl11 O32 O2 -120.8(14) . .
O22 Cl11 O32 Cl1 -162(9) . .
O2 Cl11 O32 Cl1 105.0(17) . .
O1 Cl11 O32 Cl1 -102.6(14) . .
O23 Cl11 O32 Cl1 82.5(15) . .
O34 Cl11 O32 Cl1 171.7(14) . .
O33 Cl11 O32 Cl1 51.5(13) . .
O31 Cl11 O32 Cl1 -68.2(14) . .
O21 Cl11 O32 Cl1 -74.6(15) . .
O3 Cl11 O32 Cl1 45.4(11) . .
O4 Cl11 O32 Cl1 -15.9(9) . .
Cl11 Cl1 O32 O2 63.8(16) . .
O33 Cl1 O32 O2 -32.6(16) . .
O31 Cl1 O32 O2 144.9(12) . .
O4 Cl1 O32 O2 -136.7(12) . .
O1 Cl1 O32 O2 113.2(11) . .
O3 Cl1 O32 O2 -21.4(18) . .
O23 Cl1 O32 O2 3.2(16) . .
O22 Cl1 O32 O2 77(6) . .
O21 Cl1 O32 O2 132.0(12) . .
O24 Cl1 O32 O2 -112.0(12) . .
O33 Cl1 O32 Cl11 -96.4(16) . .
O31 Cl1 O32 Cl11 81.1(13) . .
O4 Cl1 O32 Cl11 159.5(11) . .
O1 Cl1 O32 Cl11 49.4(11) . .
O3 Cl1 O32 Cl11 -85.2(14) . .
O2 Cl1 O32 Cl11 -63.8(16) . .
O23 Cl1 O32 Cl11 -60.6(13) . .
O22 Cl1 O32 Cl11 13(7) . .
O21 Cl1 O32 Cl11 68.2(14) . .
O24 Cl1 O32 Cl11 -175.8(13) . .
Cl1 O3 O33 O23 89.8(18) . .
Cl11 O3 O33 O23 67.8(16) . .
O23 O3 O33 Cl1 -89.8(18) . .
Cl11 O3 O33 Cl1 -22.0(5) . .
O23 O3 O33 Cl11 -67.8(16) . .
Cl1 O3 O33 Cl11 22.0(5) . .
O23 O3 O33 O24 -149(2) . .
Cl1 O3 O33 O24 -59.2(13) . .
Cl11 O3 O33 O24 -81.2(14) . .
O23 O3 O33 O2 -50(3) . .
Cl1 O3 O33 O2 40(2) . .
Cl11 O3 O33 O2 18(2) . .
Cl11 O23 O33 O3 -106.1(16) . .
Cl1 O23 O33 O3 -96(2) . .
O34 O23 O33 O3 -112(3) . .
O3 O23 O33 Cl1 96(2) . .
Cl11 O23 O33 Cl1 -9.7(11) . .
O34 O23 O33 Cl1 -15(3) . .
O3 O23 O33 Cl11 106.1(16) . .
Cl1 O23 O33 Cl11 9.7(11) . .
O34 O23 O33 Cl11 -6(2) . .
O3 O23 O33 O24 84(6) . .
Cl11 O23 O33 O24 -22(5) . .
Cl1 O23 O33 O24 -13(4) . .
O34 O23 O33 O24 -28(8) . .
O3 O23 O33 O2 148.3(18) . .
Cl11 O23 O33 O2 42.2(5) . .
Cl1 O23 O33 O2 51.9(9) . .
O34 O23 O33 O2 37(3) . .
Cl11 Cl1 O33 O3 95(2) . .
O31 Cl1 O33 O3 -12(3) . .
O4 Cl1 O33 O3 -105(2) . .
O1 Cl1 O33 O3 35(3) . .
O2 Cl1 O33 O3 147(2) . .
O23 Cl1 O33 O3 70(3) . .
O22 Cl1 O33 O3 152.1(19) . .
O21 Cl1 O33 O3 2(3) . .
O24 Cl1 O33 O3 -103(2) . .
O32 Cl1 O33 O3 164.5(18) . .
Cl11 Cl1 O33 O23 26(3) . .
O31 Cl1 O33 O23 -82(3) . .
O4 Cl1 O33 O23 -175(2) . .
O1 Cl1 O33 O23 -35(3) . .
O3 Cl1 O33 O23 -70(3) . .
O2 Cl1 O33 O23 77(2) . .
O22 Cl1 O33 O23 82(2) . .
O21 Cl1 O33 O23 -68(3) . .
O24 Cl1 O33 O23 -173(3) . .
O32 Cl1 O33 O23 95(2) . .
O31 Cl1 O33 Cl11 -107(2) . .
O4 Cl1 O33 Cl11 159.7(15) . .
O1 Cl1 O33 Cl11 -60.6(14) . .
O3 Cl1 O33 Cl11 -95(2) . .
O2 Cl1 O33 Cl11 51.5(13) . .
O23 Cl1 O33 Cl11 -26(3) . .
O22 Cl1 O33 Cl11 56.7(14) . .
O21 Cl1 O33 Cl11 -93.7(17) . .
O24 Cl1 O33 Cl11 161.8(14) . .
O32 Cl1 O33 Cl11 69.2(14) . .
Cl11 Cl1 O33 O24 -161.8(14) . .
O31 Cl1 O33 O24 91.0(18) . .
O4 Cl1 O33 O24 -2.1(10) . .
O1 Cl1 O33 O24 137.5(11) . .
O3 Cl1 O33 O24 103(2) . .
O2 Cl1 O33 O24 -110.3(8) . .
O23 Cl1 O33 O24 173(3) . .
O22 Cl1 O33 O24 -105.1(7) . .
O21 Cl1 O33 O24 104.4(8) . .
O32 Cl1 O33 O24 -92.7(12) . .
Cl11 Cl1 O33 O2 -51.5(13) . .
O31 Cl1 O33 O2 -158.7(16) . .
O4 Cl1 O33 O2 108.2(4) . .
O1 Cl1 O33 O2 -112.2(10) . .
O3 Cl1 O33 O2 -147(2) . .
O23 Cl1 O33 O2 -77(2) . .
O22 Cl1 O33 O2 5.2(10) . .
O21 Cl1 O33 O2 -145.2(11) . .
O24 Cl1 O33 O2 110.3(8) . .
O32 Cl1 O33 O2 17.6(9) . .
Cl1 Cl11 O33 O3 -88(3) . .
O22 Cl11 O33 O3 -175(2) . .
O2 Cl11 O33 O3 162(2) . .
O1 Cl11 O33 O3 -18(2) . .
O23 Cl11 O33 O3 66(2) . .
O34 Cl11 O33 O3 72(2) . .
O32 Cl11 O33 O3 -168(2) . .
O31 Cl11 O33 O3 -48(2) . .
O21 Cl11 O33 O3 -33(2) . .
O4 Cl11 O33 O3 -102(2) . .
Cl1 Cl11 O33 O23 -153(3) . .
O22 Cl11 O33 O23 120(2) . .
O2 Cl11 O33 O23 96(2) . .
O1 Cl11 O33 O23 -84(3) . .
O34 Cl11 O33 O23 6(3) . .
O32 Cl11 O33 O23 126(3) . .
O31 Cl11 O33 O23 -114(3) . .
O21 Cl11 O33 O23 -99(2) . .
O3 Cl11 O33 O23 -66(2) . .
O4 Cl11 O33 O23 -168(3) . .
O22 Cl11 O33 Cl1 -87.0(19) . .
O2 Cl11 O33 Cl1 -110.7(16) . .
O1 Cl11 O33 Cl1 69.5(15) . .
O23 Cl11 O33 Cl1 153(3) . .
O34 Cl11 O33 Cl1 159.1(16) . .
O32 Cl11 O33 Cl1 -80.6(16) . .
O31 Cl11 O33 Cl1 39.1(16) . .
O21 Cl11 O33 Cl1 54.6(15) . .
O3 Cl11 O33 Cl1 88(3) . .
O4 Cl11 O33 Cl1 -15.0(11) . .
Cl1 Cl11 O33 O24 15.7(12) . .
O22 Cl11 O33 O24 -71.3(15) . .
O2 Cl11 O33 O24 -95.0(11) . .
O1 Cl11 O33 O24 85.2(12) . .
O23 Cl11 O33 O24 169(3) . .
O34 Cl11 O33 O24 174.8(11) . .
O32 Cl11 O33 O24 -64.9(12) . .
O31 Cl11 O33 O24 54.8(12) . .
O21 Cl11 O33 O24 70.3(11) . .
O3 Cl11 O33 O24 103(2) . .
O4 Cl11 O33 O24 0.7(8) . .
Cl1 Cl11 O33 O2 110.7(16) . .
O22 Cl11 O33 O2 23.7(12) . .
O1 Cl11 O33 O2 -179.8(12) . .
O23 Cl11 O33 O2 -96(2) . .
O34 Cl11 O33 O2 -90.2(9) . .
O32 Cl11 O33 O2 30.1(8) . .
O31 Cl11 O33 O2 149.8(9) . .
O21 Cl11 O33 O2 165.4(12) . .
O3 Cl11 O33 O2 -162(2) . .
O4 Cl11 O33 O2 95.8(6) . .
O4 O24 O33 O3 94(3) . .
Cl1 O24 O33 O3 89(2) . .
Cl11 O24 O33 O3 96(2) . .
O4 O24 O33 O23 19(7) . .
Cl1 O24 O33 O23 15(5) . .
Cl11 O24 O33 O23 22(5) . .
O4 O24 O33 Cl1 5(2) . .
Cl11 O24 O33 Cl1 6.8(5) . .
O4 O24 O33 Cl11 -2(2) . .
Cl1 O24 O33 Cl11 -6.8(5) . .
O4 O24 O33 O2 -44(2) . .
Cl1 O24 O33 O2 -48.6(6) . .
Cl11 O24 O33 O2 -41.9(5) . .
O22 O2 O33 O3 -62(4) . .
O32 O2 O33 O3 -86(4) . .
Cl11 O2 O33 O3 -27(3) . .
Cl1 O2 O33 O3 -53(3) . .
O22 O2 O33 O23 -108(2) . .
O32 O2 O33 O23 -133(2) . .
Cl11 O2 O33 O23 -74(2) . .
Cl1 O2 O33 O23 -100(2) . .
O22 O2 O33 Cl1 -8.8(16) . .
O32 O2 O33 Cl1 -33.2(16) . .
Cl11 O2 O33 Cl1 25.9(7) . .
O22 O2 O33 Cl11 -34.7(15) . .
O32 O2 O33 Cl11 -59.0(14) . .
Cl1 O2 O33 Cl11 -25.9(7) . .
O22 O2 O33 O24 44.6(19) . .
O32 O2 O33 O24 20.2(18) . .
Cl11 O2 O33 O24 79.2(11) . .
Cl1 O2 O33 O24 53.4(9) . .
Cl1 Cl11 O34 O1 -86(3) . .
O22 Cl11 O34 O1 109.0(14) . .
O2 Cl11 O34 O1 148.4(10) . .
O23 Cl11 O34 O1 -123.2(12) . .
O32 Cl11 O34 O1 113.5(10) . .
O33 Cl11 O34 O1 -126.4(10) . .
O31 Cl11 O34 O1 -6.4(10) . .
O21 Cl11 O34 O1 -15.9(9) . .
O3 Cl11 O34 O1 -104.3(8) . .
Cl1 Cl11 O34 O23 37(3) . .
O22 Cl11 O34 O23 -127.9(12) . .
O2 Cl11 O34 O23 -88.5(10) . .
O1 Cl11 O34 O23 123.2(12) . .
O32 Cl11 O34 O23 -123.3(14) . .
O33 Cl11 O34 O23 -3.2(13) . .
O31 Cl11 O34 O23 116.7(14) . .
O21 Cl11 O34 O23 107.2(9) . .
O3 Cl11 O34 O23 18.8(9) . .
O22 Cl11 O34 Cl1 -165(4) . .
O2 Cl11 O34 Cl1 -126(3) . .
O1 Cl11 O34 Cl1 86(3) . .
O23 Cl11 O34 Cl1 -37(3) . .
O32 Cl11 O34 Cl1 -161(3) . .
O33 Cl11 O34 Cl1 -41(3) . .
O31 Cl11 O34 Cl1 79(3) . .
O21 Cl11 O34 Cl1 70(3) . .
O3 Cl11 O34 Cl1 -19(3) . .
O21 O1 O34 Cl11 69(2) . .
O31 O1 O34 Cl11 20(3) . .
Cl1 O1 O34 Cl11 10.0(5) . .
O21 O1 O34 O23 28(3) . .
O31 O1 O34 O23 -20(4) . .
Cl11 O1 O34 O23 -40.7(9) . .
Cl1 O1 O34 O23 -30.7(8) . .
O21 O1 O34 Cl1 59(2) . .
O31 O1 O34 Cl1 10(3) . .
Cl11 O1 O34 Cl1 -10.0(5) . .
O33 O23 O34 Cl11 7(3) . .
O3 O23 O34 Cl11 -55(2) . .
Cl1 O23 O34 Cl11 -6.1(5) . .
O33 O23 O34 O1 44(3) . .
O3 O23 O34 O1 -18(2) . .
Cl11 O23 O34 O1 36.9(8) . .
Cl1 O23 O34 O1 30.8(7) . .
O33 O23 O34 Cl1 13(3) . .
O3 O23 O34 Cl1 -49.0(19) . .
Cl11 O23 O34 Cl1 6.1(5) . .
C27 C21 C22 C23 -177.2(12) . .
C26 C21 C22 C23 -1.6(16) . .
C21 C22 C23 C24 1.4(17) . .
C21 C22 C23 C28 -178.2(11) . .
C22 C23 C24 C25 -1.2(17) . .
C28 C23 C24 C25 178.5(12) . .
C23 C24 C25 C26 1.3(19) . .
C24 C25 C26 C21 -1.5(18) . .
C22 C21 C26 C25 1.6(16) . .
C27 C21 C26 C25 177.1(11) . .
C36 C31 C32 C33 0.0 . .
C37 C31 C32 C33 173(3) . .
C31 C32 C33 C34 0.0 . .
C32 C33 C34 C35 0.0 . .
C32 C33 C34 C38 171(2) . .
C33 C34 C35 C36 0.0 . .
C38 C34 C35 C36 -167(3) . .
C34 C35 C36 C31 0.0 . .
C32 C31 C36 C35 0.0 . .
C37 C31 C36 C35 -175(2) . .
